data_7056724
loop_
_publ_author_name
'Slavik, Petr'
'Dvorakova, Hana'
'Eigner, Vaclav'
'Lhotak, Pavel'

_publ_section_title
;
 meta-Bridged Calix[4]arenes Prepared by Friedel--Crafts Alkylation
;
_journal_name_full 'New Journal of Chemistry'
_journal_paper_doi 10.1039/C7NJ03394J
_journal_year 2017
_chemical_formula_moiety 'C43 H52 O4'
_chemical_formula_sum 'C43 H52 O4'
_chemical_formula_weight 632.88
_space_group_IT_number 14
_symmetry_cell_setting monoclinic
_symmetry_space_group_name_Hall '-P 2ybc'
_symmetry_space_group_name_H-M 'P 1 21/c 1'
_atom_sites_solution_hydrogens difmap
_atom_sites_solution_primary other
_atom_sites_solution_secondary difmap
_audit_update_record
;
2017-06-14 deposited with the CCDC.
2017-11-02 downloaded from the CCDC.
;
_cell_angle_alpha 90
_cell_angle_beta 93.0810(13)
_cell_angle_gamma 90
_cell_formula_units_Z 4
_cell_length_a 12.6881(2)
_cell_length_b 19.1234(3)
_cell_length_c 14.91023(19)
_cell_measurement_reflns_used 8631
_cell_measurement_temperature 95
_cell_measurement_theta_max 75
_cell_measurement_theta_min 4
_cell_volume 3612.58(9)
_computing_cell_refinement 'CrysAlis, (Oxford Diffraction, 2002)'
_computing_data_collection 'SuperNova, (Oxford Diffraction, 2010)'
_computing_data_reduction 'CrysAlis, (Oxford Diffraction, 2002)'
_computing_molecular_graphics 'CAMERON (Watkin et al., 1996)'
_computing_publication_material 'CRYSTALS (Betteridge et al., 2003)'
_computing_structure_refinement 'CRYSTALS (Betteridge et al., 2003)'
_computing_structure_solution 'Superflip (Palatinus & Chapuis, 2007)'
_diffrn_ambient_pressure 101
_diffrn_ambient_temperature 95
_diffrn_measured_fraction_theta_full 0.996
_diffrn_measured_fraction_theta_max 0.969
_diffrn_measurement_device Area
_diffrn_measurement_device_type 'Oxford Diffraction SuperNova'
_diffrn_measurement_method '\f & \w scans'
_diffrn_radiation_monochromator graphite
_diffrn_radiation_type 'Cu K\a'
_diffrn_radiation_wavelength 1.54184
_diffrn_reflns_av_R_equivalents 0.027
_diffrn_reflns_limit_h_max 15
_diffrn_reflns_limit_h_min -12
_diffrn_reflns_limit_k_max 23
_diffrn_reflns_limit_k_min -23
_diffrn_reflns_limit_l_max 17
_diffrn_reflns_limit_l_min -18
_diffrn_reflns_number 20861
_diffrn_reflns_theta_full 66.479
_diffrn_reflns_theta_max 75.544
_diffrn_reflns_theta_min 3.488
_diffrn_standards_number 0
_exptl_absorpt_coefficient_mu 0.566
_exptl_absorpt_correction_T_max 0.93
_exptl_absorpt_correction_T_min 0.50
_exptl_absorpt_correction_type numerical
_exptl_absorpt_process_details
; 
 Analytical Absorption (De Meulenaer & Tompa, 1965) 
;
_exptl_crystal_colour colourless
_exptl_crystal_density_diffrn 1.164
_exptl_crystal_density_method 'not measured'
_exptl_crystal_description needle
_exptl_crystal_F_000 1368
_exptl_crystal_size_max 0.340
_exptl_crystal_size_mid 0.190
_exptl_crystal_size_min 0.120
_refine_diff_density_max 0.27
_refine_diff_density_min -0.33
_refine_ls_extinction_method None
_refine_ls_goodness_of_fit_ref 0.9937
_refine_ls_hydrogen_treatment constr
_refine_ls_matrix_type full
_refine_ls_number_parameters 424
_refine_ls_number_reflns 7259
_refine_ls_number_restraints 0
_refine_ls_R_factor_all 0.0514
_refine_ls_R_factor_gt 0.0428
_refine_ls_shift/su_max 0.0004916
_refine_ls_shift/su_mean 0.0000314
_refine_ls_structure_factor_coef Fsqd
_refine_ls_weighting_details
;
 Method, part 1, Chebychev polynomial, (Watkin, 1994, Prince, 1982) 
 [weight] = 1.0/[A~0~*T~0~(x)+A~1~*T~1~(x) ... +A~n-1~]*T~n-1~(x)] 
 where A~i~ are the Chebychev coefficients listed below and x= Fcalc/Fmax 
 Method = Robust Weighting (Prince, 1982) 
 W = [weight] * [1-(deltaF/6*sigmaF)^2^]^2^ 
 A~i~ are: 
 727. 0.110E+04 557. 138. 
;
_refine_ls_weighting_scheme calc
_refine_ls_wR_factor_all 0.0825
_refine_ls_wR_factor_gt 0.0764
_refine_ls_wR_factor_ref 0.0825
_reflns_limit_h_max 15
_reflns_limit_h_min -15
_reflns_limit_k_max 23
_reflns_limit_k_min 0
_reflns_limit_l_max 18
_reflns_limit_l_min 0
_reflns_number_gt 6156
_reflns_number_total 7259
_reflns_threshold_expression I>2.0\s(I)
_oxford_diffrn_Wilson_B_factor 2.17
_oxford_diffrn_Wilson_scale 0.08
_oxford_refine_ls_r_factor_ref 0.0514
_oxford_refine_ls_scale 3.72(2)
_oxford_reflns_number_all 7259
_oxford_reflns_threshold_expression_ref I>-3.0\s(I)
_cod_data_source_file c7nj03394j2.cif
_cod_data_source_block 13
_cod_depositor_comments
;
The following automatic conversions were performed:

'_atom_sites_solution_primary' value 'Other' changed to 'other'
according to
/home/data/users/saulius/crontab/automatic-downloads/rss-feeds/RSC/lib/dictionaries/cif_core.dic
dictionary named 'cif_core.dic' version 2.4.2 from 2011-04-26.

Automatic conversion script
Id: cif_fix_values 4973 2017-02-22 13:04:09Z antanas 
;
_cod_original_sg_symbol_Hall '-P 2ybc '
_cod_original_sg_symbol_H-M 'P 21/c '
_cod_database_code 7056724

loop_
_symmetry_equiv_pos_as_xyz
x,y,z
-x,-y,-z
x,-y+1/2,z+1/2
-x,y+1/2,-z+1/2

loop_
_atom_site_label
_atom_site_type_symbol
_atom_site_fract_x
_atom_site_fract_y
_atom_site_fract_z
_atom_site_U_iso_or_equiv
_atom_site_occupancy
_atom_site_adp_type
_atom_site_refinement_flags_posn
C1 C -0.04705(12) 0.47007(8) 0.14800(10) 0.0243 1.0000 Uani .
C2 C -0.01183(13) 0.54557(8) 0.13552(10) 0.0254 1.0000 Uani .
C3 C 0.03464(12) 0.57489(8) 0.22332(10) 0.0227 1.0000 Uani .
C4 C -0.03031(12) 0.59082(8) 0.29289(10) 0.0237 1.0000 Uani .
C5 C 0.01024(12) 0.60258(8) 0.37989(10) 0.0224 1.0000 Uani .
C6 C 0.11780(12) 0.59481(8) 0.40081(10) 0.0214 1.0000 Uani .
C7 C 0.18517(12) 0.58376(8) 0.33074(10) 0.0221 1.0000 Uani .
C8 C 0.29916(12) 0.56435(8) 0.35281(10) 0.0239 1.0000 Uani .
C9 C 0.29808(11) 0.51130(8) 0.42819(10) 0.0213 1.0000 Uani .
C10 C 0.23363(11) 0.52420(8) 0.49983(10) 0.0214 1.0000 Uani .
C11 C 0.22652(12) 0.47281(8) 0.56531(10) 0.0227 1.0000 Uani .
C12 C 0.27070(12) 0.40740(8) 0.55375(10) 0.0238 1.0000 Uani .
C13 C 0.32672(12) 0.39141(8) 0.47841(10) 0.0225 1.0000 Uani .
C14 C 0.34637(12) 0.31561(8) 0.45360(10) 0.0254 1.0000 Uani .
C15 C 0.24148(12) 0.28553(8) 0.41668(10) 0.0235 1.0000 Uani .
C16 C 0.16749(13) 0.26098(8) 0.47456(10) 0.0271 1.0000 Uani .
C17 C 0.06615(13) 0.24278(8) 0.44317(10) 0.0278 1.0000 Uani .
C18 C 0.03615(13) 0.25248(8) 0.35314(10) 0.0249 1.0000 Uani .
C19 C 0.10780(12) 0.27643(8) 0.29254(9) 0.0224 1.0000 Uani .
C20 C 0.07387(13) 0.28819(8) 0.19402(10) 0.0240 1.0000 Uani .
C21 C -0.00659(12) 0.34626(8) 0.17762(9) 0.0234 1.0000 Uani .
C22 C -0.11456(13) 0.33236(9) 0.17560(10) 0.0295 1.0000 Uani .
C23 C -0.18775(13) 0.38547(10) 0.16152(11) 0.0334 1.0000 Uani .
C24 C -0.15408(13) 0.45374(10) 0.14840(11) 0.0305 1.0000 Uani .
C25 C 0.02564(11) 0.41542(8) 0.16318(9) 0.0208 1.0000 Uani .
C26 C 0.21141(12) 0.28894(7) 0.32472(10) 0.0218 1.0000 Uani .
C27 C 0.34697(11) 0.44639(8) 0.41989(9) 0.0212 1.0000 Uani .
C28 C 0.14305(12) 0.57803(8) 0.24241(10) 0.0221 1.0000 Uani .
C29 C 0.16511(12) 0.59045(8) 0.49813(10) 0.0235 1.0000 Uani .
O30 O 0.13232(8) 0.42962(5) 0.16705(6) 0.0215 1.0000 Uani .
C31 C 0.17927(13) 0.42640(9) 0.08125(10) 0.0270 1.0000 Uani .
C32 C 0.29741(13) 0.42474(10) 0.09886(12) 0.0347 1.0000 Uani .
C33 C 0.35454(17) 0.41763(12) 0.01164(14) 0.0510 1.0000 Uani .
O34 O 0.28804(8) 0.30488(5) 0.26495(7) 0.0233 1.0000 Uani .
C35 C 0.34987(13) 0.24440(8) 0.24583(10) 0.0268 1.0000 Uani .
C36 C 0.44328(15) 0.26661(10) 0.19544(13) 0.0389 1.0000 Uani .
C37 C 0.51707(15) 0.20570(10) 0.17850(13) 0.0407 1.0000 Uani .
O38 O 0.41032(8) 0.43511(6) 0.34835(6) 0.0227 1.0000 Uani .
C39 C 0.51928(12) 0.44926(10) 0.37245(11) 0.0299 1.0000 Uani .
C40 C 0.58192(12) 0.44415(10) 0.28966(11) 0.0305 1.0000 Uani .
C41 C 0.55677(17) 0.50170(18) 0.22410(17) 0.0804 1.0000 Uani .
O42 O 0.21150(8) 0.56936(6) 0.17352(7) 0.0251 1.0000 Uani .
C43 C 0.24633(13) 0.63427(8) 0.13733(11) 0.0272 1.0000 Uani .
C44 C 0.33512(14) 0.61898(9) 0.07675(12) 0.0346 1.0000 Uani .
C45 C 0.37619(16) 0.68516(10) 0.03379(15) 0.0463 1.0000 Uani .
C46 C 0.23100(13) 0.65650(9) 0.52174(11) 0.0312 1.0000 Uani .
C47 C 0.07914(12) 0.58583(9) 0.56620(10) 0.0260 1.0000 Uani .
H21 H -0.0709 0.5730 0.1156 0.0305 1.0000 Uiso R
H22 H 0.0400 0.5470 0.0919 0.0305 1.0000 Uiso R
H41 H -0.1044 0.5937 0.2805 0.0284 1.0000 Uiso R
H51 H -0.0355 0.6160 0.4253 0.0269 1.0000 Uiso R
H81 H 0.3384 0.6045 0.3717 0.0286 1.0000 Uiso R
H82 H 0.3294 0.5445 0.3018 0.0286 1.0000 Uiso R
H111 H 0.1911 0.4827 0.6184 0.0273 1.0000 Uiso R
H121 H 0.2626 0.3725 0.5983 0.0285 1.0000 Uiso R
H141 H 0.3711 0.2902 0.5053 0.0305 1.0000 Uiso R
H142 H 0.3972 0.3132 0.4092 0.0305 1.0000 Uiso R
H161 H 0.1866 0.2566 0.5368 0.0326 1.0000 Uiso R
H171 H 0.0177 0.2238 0.4831 0.0333 1.0000 Uiso R
H181 H -0.0344 0.2426 0.3325 0.0299 1.0000 Uiso R
H201 H 0.1348 0.2995 0.1627 0.0288 1.0000 Uiso R
H202 H 0.0440 0.2459 0.1708 0.0288 1.0000 Uiso R
H221 H -0.1382 0.2858 0.1840 0.0355 1.0000 Uiso R
H231 H -0.2611 0.3753 0.1608 0.0401 1.0000 Uiso R
H241 H -0.2049 0.4899 0.1396 0.0366 1.0000 Uiso R
H311 H 0.1596 0.4664 0.0465 0.0325 1.0000 Uiso R
H312 H 0.1565 0.3854 0.0500 0.0325 1.0000 Uiso R
H321 H 0.3193 0.4669 0.1281 0.0417 1.0000 Uiso R
H322 H 0.3154 0.3861 0.1366 0.0417 1.0000 Uiso R
H331 H 0.4286 0.4167 0.0249 0.0613 1.0000 Uiso R
H332 H 0.3372 0.4563 -0.0264 0.0613 1.0000 Uiso R
H333 H 0.3333 0.3755 -0.0178 0.0613 1.0000 Uiso R
H351 H 0.3734 0.2225 0.3005 0.0322 1.0000 Uiso R
H352 H 0.3082 0.2124 0.2104 0.0322 1.0000 Uiso R
H361 H 0.4813 0.3013 0.2294 0.0467 1.0000 Uiso R
H362 H 0.4189 0.2858 0.1393 0.0467 1.0000 Uiso R
H371 H 0.5751 0.2219 0.1465 0.0489 1.0000 Uiso R
H372 H 0.5423 0.1864 0.2343 0.0489 1.0000 Uiso R
H373 H 0.4799 0.1709 0.1441 0.0489 1.0000 Uiso R
H391 H 0.5260 0.4950 0.3970 0.0359 1.0000 Uiso R
H392 H 0.5450 0.4161 0.4157 0.0359 1.0000 Uiso R
H401 H 0.6549 0.4463 0.3073 0.0366 1.0000 Uiso R
H402 H 0.5667 0.4006 0.2611 0.0366 1.0000 Uiso R
H411 H 0.5981 0.4962 0.1733 0.0965 1.0000 Uiso R
H412 H 0.5723 0.5455 0.2518 0.0965 1.0000 Uiso R
H413 H 0.4840 0.4999 0.2056 0.0965 1.0000 Uiso R
H431 H 0.2707 0.6643 0.1847 0.0326 1.0000 Uiso R
H432 H 0.1896 0.6561 0.1038 0.0326 1.0000 Uiso R
H441 H 0.3913 0.5975 0.1112 0.0416 1.0000 Uiso R
H442 H 0.3101 0.5880 0.0306 0.0416 1.0000 Uiso R
H451 H 0.4318 0.6735 -0.0037 0.0556 1.0000 Uiso R
H452 H 0.4018 0.7164 0.0794 0.0556 1.0000 Uiso R
H453 H 0.3206 0.7069 -0.0012 0.0556 1.0000 Uiso R
H461 H 0.2596 0.6531 0.5818 0.0375 1.0000 Uiso R
H462 H 0.1871 0.6967 0.5160 0.0375 1.0000 Uiso R
H463 H 0.2868 0.6603 0.4820 0.0375 1.0000 Uiso R
H471 H 0.1111 0.5832 0.6252 0.0312 1.0000 Uiso R
H472 H 0.0355 0.6262 0.5612 0.0312 1.0000 Uiso R
H473 H 0.0375 0.5452 0.5544 0.0312 1.0000 Uiso R

loop_
_atom_site_aniso_label
_atom_site_aniso_U_11
_atom_site_aniso_U_22
_atom_site_aniso_U_33
_atom_site_aniso_U_23
_atom_site_aniso_U_13
_atom_site_aniso_U_12
C1 0.0277(8) 0.0308(8) 0.0142(7) -0.0001(6) -0.0001(6) 0.0019(6)
C2 0.0284(8) 0.0290(8) 0.0188(7) 0.0041(6) 0.0012(6) 0.0061(6)
C3 0.0279(8) 0.0202(7) 0.0201(7) 0.0043(6) 0.0018(6) 0.0042(6)
C4 0.0227(7) 0.0233(7) 0.0250(8) 0.0038(6) 0.0018(6) 0.0035(6)
C5 0.0247(7) 0.0209(7) 0.0220(7) 0.0008(6) 0.0061(6) 0.0028(6)
C6 0.0250(7) 0.0174(7) 0.0218(7) -0.0001(6) 0.0020(6) -0.0013(6)
C7 0.0230(7) 0.0199(7) 0.0236(7) 0.0034(6) 0.0035(6) -0.0020(6)
C8 0.0219(7) 0.0273(8) 0.0227(7) 0.0033(6) 0.0042(6) -0.0021(6)
C9 0.0184(7) 0.0276(8) 0.0178(7) 0.0005(6) -0.0012(5) -0.0040(6)
C10 0.0196(7) 0.0245(7) 0.0198(7) -0.0025(6) -0.0015(6) -0.0036(6)
C11 0.0217(7) 0.0305(8) 0.0159(7) -0.0015(6) 0.0014(6) -0.0009(6)
C12 0.0243(7) 0.0304(8) 0.0164(7) 0.0042(6) -0.0004(6) 0.0001(6)
C13 0.0209(7) 0.0288(8) 0.0174(7) 0.0014(6) -0.0023(6) 0.0036(6)
C14 0.0299(8) 0.0285(8) 0.0177(7) 0.0038(6) 0.0015(6) 0.0071(7)
C15 0.0312(8) 0.0211(7) 0.0186(7) 0.0028(6) 0.0038(6) 0.0060(6)
C16 0.0385(9) 0.0268(8) 0.0164(7) 0.0044(6) 0.0036(6) 0.0036(7)
C17 0.0372(9) 0.0254(8) 0.0215(7) 0.0036(6) 0.0088(7) -0.0010(7)
C18 0.0312(8) 0.0225(7) 0.0215(7) -0.0011(6) 0.0055(6) 0.0003(6)
C19 0.0334(8) 0.0176(7) 0.0164(7) -0.0016(5) 0.0043(6) 0.0018(6)
C20 0.0327(8) 0.0234(7) 0.0161(7) -0.0029(6) 0.0033(6) -0.0020(6)
C21 0.0297(8) 0.0284(8) 0.0120(6) -0.0029(6) 0.0019(6) -0.0008(6)
C22 0.0337(9) 0.0335(9) 0.0214(8) -0.0028(6) 0.0016(6) -0.0077(7)
C23 0.0250(8) 0.0475(11) 0.0275(8) -0.0018(8) -0.0008(7) -0.0042(7)
C24 0.0262(8) 0.0414(10) 0.0235(8) -0.0004(7) -0.0020(6) 0.0059(7)
C25 0.0230(7) 0.0280(8) 0.0114(6) -0.0016(6) 0.0013(5) 0.0003(6)
C26 0.0318(8) 0.0169(7) 0.0172(7) 0.0015(5) 0.0067(6) 0.0033(6)
C27 0.0175(7) 0.0306(8) 0.0154(7) -0.0005(6) -0.0008(5) -0.0009(6)
C28 0.0254(7) 0.0206(7) 0.0210(7) 0.0043(6) 0.0068(6) 0.0025(6)
C29 0.0263(8) 0.0241(8) 0.0201(7) -0.0024(6) 0.0027(6) -0.0021(6)
O30 0.0225(5) 0.0265(5) 0.0160(5) 0.0009(4) 0.0045(4) 0.0012(4)
C31 0.0348(9) 0.0271(8) 0.0202(7) 0.0029(6) 0.0105(6) 0.0036(7)
C32 0.0335(9) 0.0352(9) 0.0370(10) 0.0143(8) 0.0155(7) 0.0112(7)
C33 0.0513(12) 0.0508(12) 0.0543(13) 0.0163(10) 0.0334(10) 0.0172(10)
O34 0.0303(6) 0.0228(5) 0.0177(5) 0.0010(4) 0.0082(4) 0.0039(4)
C35 0.0328(8) 0.0254(8) 0.0226(7) -0.0047(6) 0.0044(6) 0.0052(7)
C36 0.0402(10) 0.0348(10) 0.0434(10) 0.0011(8) 0.0184(8) 0.0072(8)
C37 0.0385(10) 0.0467(11) 0.0379(10) 0.0009(8) 0.0114(8) 0.0136(9)
O38 0.0179(5) 0.0346(6) 0.0157(5) -0.0015(4) 0.0012(4) -0.0009(4)
C39 0.0194(7) 0.0469(10) 0.0234(8) -0.0033(7) 0.0005(6) -0.0011(7)
C40 0.0219(8) 0.0437(10) 0.0260(8) -0.0085(7) 0.0038(6) -0.0030(7)
C41 0.0337(11) 0.148(3) 0.0614(15) 0.0609(17) 0.0196(11) 0.0186(14)
O42 0.0299(6) 0.0248(5) 0.0213(5) 0.0051(4) 0.0093(4) 0.0015(4)
C43 0.0287(8) 0.0264(8) 0.0271(8) 0.0069(6) 0.0078(6) 0.0008(6)
C44 0.0341(9) 0.0346(9) 0.0365(9) 0.0141(8) 0.0137(7) 0.0079(7)
C45 0.0431(11) 0.0401(11) 0.0584(13) 0.0193(9) 0.0289(10) 0.0088(9)
C46 0.0335(9) 0.0270(8) 0.0329(9) -0.0046(7) -0.0001(7) -0.0048(7)
C47 0.0295(8) 0.0288(8) 0.0199(7) -0.0047(6) 0.0030(6) 0.0023(7)

loop_
_atom_type_symbol
_atom_type_scat_dispersion_real
_atom_type_scat_dispersion_imag
_atom_type_scat_Cromer_Mann_a1
_atom_type_scat_Cromer_Mann_b1
_atom_type_scat_Cromer_Mann_a2
_atom_type_scat_Cromer_Mann_b2
_atom_type_scat_Cromer_Mann_a3
_atom_type_scat_Cromer_Mann_b3
_atom_type_scat_Cromer_Mann_a4
_atom_type_scat_Cromer_Mann_b4
_atom_type_scat_Cromer_Mann_c
_atom_type_scat_source
C 0.0181 0.0091 2.3100 20.8439 1.0200 10.2075 1.5886 0.5687 0.8650 51.6512 0.2156 'International Tables Vol C 4.2.6.8 and 6.1.1.4'
H 0.0000 0.0000 0.4930 10.5109 0.3229 26.1257 0.1402 3.1424 0.0408 57.7998 0.0030 'International Tables Vol C 4.2.6.8 and 6.1.1.4'
N 0.0311 0.0180 12.2126 0.0057 3.1322 9.8933 2.0125 28.9975 1.1663 0.5826 -11.5290 'International Tables Vol C 4.2.6.8 and 6.1.1.4'
O 0.0492 0.0322 3.0485 13.2771 2.2868 5.7011 1.5463 0.3239 0.8670 32.9089 0.2508 'International Tables Vol C 4.2.6.8 and 6.1.1.4'

loop_
_geom_angle_atom_site_label_1
_geom_angle_atom_site_label_2
_geom_angle_atom_site_label_3
_geom_angle
_geom_angle_publ_flag
C2 C1 C24 120.29(14) yes
C2 C1 C25 122.00(14) yes
C24 C1 C25 117.65(15) yes
C1 C2 C3 110.36(12) yes
C1 C2 H21 109.3 no
C3 C2 H21 109.3 no
C1 C2 H22 109.3 no
C3 C2 H22 109.3 no
H21 C2 H22 109.5 no
C2 C3 C4 120.42(14) yes
C2 C3 C28 121.85(14) yes
C4 C3 C28 117.15(14) yes
C3 C4 C5 121.81(14) yes
C3 C4 H41 119.1 no
C5 C4 H41 119.1 no
C4 C5 C6 120.13(14) yes
C4 C5 H51 119.9 no
C6 C5 H51 119.9 no
C5 C6 C7 118.64(14) yes
C5 C6 C29 122.96(13) yes
C7 C6 C29 118.11(13) yes
C6 C7 C8 119.31(13) yes
C6 C7 C28 119.76(14) yes
C8 C7 C28 119.88(13) yes
C7 C8 C9 106.21(12) yes
C7 C8 H81 110.3 no
C9 C8 H81 110.3 no
C7 C8 H82 110.3 no
C9 C8 H82 110.3 no
H81 C8 H82 109.5 no
C8 C9 C10 118.46(14) yes
C8 C9 C27 120.52(13) yes
C10 C9 C27 120.28(14) yes
C9 C10 C11 118.22(14) yes
C9 C10 C29 119.04(13) yes
C11 C10 C29 122.42(13) yes
C10 C11 C12 120.56(14) yes
C10 C11 H111 119.7 no
C12 C11 H111 119.7 no
C11 C12 C13 121.68(14) yes
C11 C12 H121 119.2 no
C13 C12 H121 119.2 no
C12 C13 C14 120.16(14) yes
C12 C13 C27 117.14(14) yes
C14 C13 C27 121.79(13) yes
C13 C14 C15 107.23(12) yes
C13 C14 H141 110.0 no
C15 C14 H141 110.0 no
C13 C14 H142 110.0 no
C15 C14 H142 110.0 no
H141 C14 H142 109.5 no
C14 C15 C16 120.56(13) yes
C14 C15 C26 121.38(13) yes
C16 C15 C26 117.67(14) yes
C15 C16 C17 121.28(14) yes
C15 C16 H161 119.4 no
C17 C16 H161 119.4 no
C16 C17 C18 119.55(14) yes
C16 C17 H171 120.2 no
C18 C17 H171 120.2 no
C17 C18 C19 121.10(15) yes
C17 C18 H181 119.5 no
C19 C18 H181 119.4 no
C18 C19 C20 120.86(14) yes
C18 C19 C26 117.96(14) yes
C20 C19 C26 121.18(13) yes
C19 C20 C21 114.54(12) yes
C19 C20 H201 108.2 no
C21 C20 H201 108.2 no
C19 C20 H202 108.2 no
C21 C20 H202 108.2 no
H201 C20 H202 109.5 no
C20 C21 C22 121.00(15) yes
C20 C21 C25 120.96(14) yes
C22 C21 C25 118.04(15) yes
C21 C22 C23 120.90(16) yes
C21 C22 H221 119.5 no
C23 C22 H221 119.6 no
C22 C23 C24 120.09(16) yes
C22 C23 H231 120.0 no
C24 C23 H231 120.0 no
C1 C24 C23 121.18(16) yes
C1 C24 H241 119.4 no
C23 C24 H241 119.4 no
C1 C25 C21 122.11(14) yes
C1 C25 O30 119.67(13) yes
C21 C25 O30 118.19(13) yes
C15 C26 C19 121.94(14) yes
C15 C26 O34 118.30(14) yes
C19 C26 O34 119.76(13) yes
C13 C27 C9 121.03(13) yes
C13 C27 O38 119.77(14) yes
C9 C27 O38 119.03(13) yes
C7 C28 C3 121.31(14) yes
C7 C28 O42 118.87(13) yes
C3 C28 O42 119.60(13) yes
C6 C29 C10 104.56(12) yes
C6 C29 C46 110.40(13) yes
C10 C29 C46 111.82(13) yes
C6 C29 C47 111.81(12) yes
C10 C29 C47 111.35(13) yes
C46 C29 C47 106.98(13) yes
C25 O30 C31 113.96(11) yes
O30 C31 C32 107.50(13) yes
O30 C31 H311 110.0 no
C32 C31 H311 110.0 no
O30 C31 H312 110.0 no
C32 C31 H312 110.0 no
H311 C31 H312 109.5 no
C31 C32 C33 111.47(16) yes
C31 C32 H321 109.0 no
C33 C32 H321 109.0 no
C31 C32 H322 109.0 no
C33 C32 H322 109.0 no
H321 C32 H322 109.5 no
C32 C33 H331 109.5 no
C32 C33 H332 109.5 no
H331 C33 H332 109.5 no
C32 C33 H333 109.5 no
H331 C33 H333 109.5 no
H332 C33 H333 109.5 no
C26 O34 C35 111.11(11) yes
O34 C35 C36 109.07(13) yes
O34 C35 H351 109.6 no
C36 C35 H351 109.6 no
O34 C35 H352 109.6 no
C36 C35 H352 109.6 no
H351 C35 H352 109.5 no
C35 C36 C37 112.08(15) yes
C35 C36 H361 108.8 no
C37 C36 H361 108.8 no
C35 C36 H362 108.8 no
C37 C36 H362 108.8 no
H361 C36 H362 109.5 no
C36 C37 H371 109.5 no
C36 C37 H372 109.5 no
H371 C37 H372 109.5 no
C36 C37 H373 109.5 no
H371 C37 H373 109.5 no
H372 C37 H373 109.5 no
C27 O38 C39 111.62(11) yes
O38 C39 C40 109.03(12) yes
O38 C39 H391 109.6 no
C40 C39 H391 109.6 no
O38 C39 H392 109.6 no
C40 C39 H392 109.6 no
H391 C39 H392 109.5 no
C39 C40 C41 112.61(16) yes
C39 C40 H401 108.7 no
C41 C40 H401 108.7 no
C39 C40 H402 108.7 no
C41 C40 H402 108.7 no
H401 C40 H402 109.5 no
C40 C41 H411 109.5 no
C40 C41 H412 109.5 no
H411 C41 H412 109.5 no
C40 C41 H413 109.5 no
H411 C41 H413 109.5 no
H412 C41 H413 109.5 no
C28 O42 C43 113.12(11) yes
O42 C43 C44 108.22(13) yes
O42 C43 H431 109.8 no
C44 C43 H431 109.8 no
O42 C43 H432 109.8 no
C44 C43 H432 109.8 no
H431 C43 H432 109.5 no
C43 C44 C45 111.95(14) yes
C43 C44 H441 108.9 no
C45 C44 H441 108.9 no
C43 C44 H442 108.8 no
C45 C44 H442 108.8 no
H441 C44 H442 109.5 no
C44 C45 H451 109.5 no
C44 C45 H452 109.5 no
H451 C45 H452 109.5 no
C44 C45 H453 109.5 no
H451 C45 H453 109.5 no
H452 C45 H453 109.5 no
C29 C46 H461 109.5 no
C29 C46 H462 109.5 no
H461 C46 H462 109.5 no
C29 C46 H463 109.5 no
H461 C46 H463 109.5 no
H462 C46 H463 109.5 no
C29 C47 H471 109.5 no
C29 C47 H472 109.5 no
H471 C47 H472 109.5 no
C29 C47 H473 109.5 no
H471 C47 H473 109.5 no
H472 C47 H473 109.5 no

loop_
_geom_bond_atom_site_label_1
_geom_bond_atom_site_label_2
_geom_bond_distance
_geom_bond_publ_flag
C1 C2 1.526(2) yes
C1 C24 1.394(2) yes
C1 C25 1.404(2) yes
C2 C3 1.514(2) yes
C2 H21 0.950 no
C2 H22 0.950 no
C3 C4 1.393(2) yes
C3 C28 1.391(2) yes
C4 C5 1.388(2) yes
C4 H41 0.950 no
C5 C6 1.391(2) yes
C5 H51 0.950 no
C6 C7 1.401(2) yes
C6 C29 1.543(2) yes
C7 C8 1.512(2) yes
C7 C28 1.399(2) yes
C8 C9 1.515(2) yes
C8 H81 0.950 no
C8 H82 0.950 no
C9 C10 1.402(2) yes
C9 C27 1.396(2) yes
C10 C11 1.392(2) yes
C10 C29 1.536(2) yes
C11 C12 1.385(2) yes
C11 H111 0.950 no
C12 C13 1.395(2) yes
C12 H121 0.950 no
C13 C14 1.520(2) yes
C13 C27 1.399(2) yes
C14 C15 1.525(2) yes
C14 H141 0.950 no
C14 H142 0.950 no
C15 C16 1.391(2) yes
C15 C26 1.405(2) yes
C16 C17 1.389(2) yes
C16 H161 0.950 no
C17 C18 1.388(2) yes
C17 H171 0.950 no
C18 C19 1.393(2) yes
C18 H181 0.950 no
C19 C20 1.5250(19) yes
C19 C26 1.396(2) yes
C20 C21 1.519(2) yes
C20 H201 0.950 no
C20 H202 0.950 no
C21 C22 1.394(2) yes
C21 C25 1.404(2) yes
C22 C23 1.385(2) yes
C22 H221 0.950 no
C23 C24 1.391(3) yes
C23 H231 0.950 no
C24 H241 0.950 no
C25 O30 1.3787(17) yes
C26 O34 1.3877(17) yes
C27 O38 1.3866(17) yes
C28 O42 1.3902(17) yes
C29 C46 1.545(2) yes
C29 C47 1.532(2) yes
O30 C31 1.4413(17) yes
C31 C32 1.508(2) yes
C31 H311 0.950 no
C31 H312 0.950 no
C32 C33 1.528(2) yes
C32 H321 0.950 no
C32 H322 0.950 no
C33 H331 0.950 no
C33 H332 0.950 no
C33 H333 0.950 no
O34 C35 1.4347(18) yes
C35 C36 1.498(2) yes
C35 H351 0.950 no
C35 H352 0.950 no
C36 C37 1.524(2) yes
C36 H361 0.950 no
C36 H362 0.950 no
C37 H371 0.950 no
C37 H372 0.950 no
C37 H373 0.950 no
O38 C39 1.4353(18) yes
C39 C40 1.507(2) yes
C39 H391 0.950 no
C39 H392 0.950 no
C40 C41 1.495(3) yes
C40 H401 0.950 no
C40 H402 0.950 no
C41 H411 0.950 no
C41 H412 0.950 no
C41 H413 0.950 no
O42 C43 1.4327(18) yes
C43 C44 1.510(2) yes
C43 H431 0.950 no
C43 H432 0.950 no
C44 C45 1.523(2) yes
C44 H441 0.950 no
C44 H442 0.950 no
C45 H451 0.950 no
C45 H452 0.950 no
C45 H453 0.950 no
C46 H461 0.950 no
C46 H462 0.950 no
C46 H463 0.950 no
C47 H471 0.950 no
C47 H472 0.950 no
C47 H473 0.950 no

loop_
_geom_hbond_atom_site_label_D
_geom_hbond_atom_site_label_H
_geom_hbond_atom_site_label_A
_geom_hbond_angle_DHA
_geom_hbond_distance_DH
_geom_hbond_distance_HA
_geom_hbond_distance_DA
_geom_hbond_publ_flag
C32 H321 O42 130 0.950 2.504 3.195(2) yes
C32 H322 O34 154 0.950 2.503 3.381(2) yes
